data_7021242
loop_
_publ_author_name
'Dolganov, Alexander V.'
'Belov, Alexander S.'
'Novikov, Valentin V.'
'Vologzhanina, Anna V.'
'Mokhir, Andriy'
'Bubnov, Yurii N.'
'Voloshin, Yan Z.'

_publ_section_title
;
 Iron vs. cobalt clathrochelate electrocatalysts of HER: the first example
 on a cage iron complex.
;
_journal_issue 13
_journal_name_full 'Dalton transactions (Cambridge, England : 2003)'
_journal_page_first 4373
_journal_page_last 4376
_journal_paper_doi 10.1039/c3dt33073g
_journal_volume 42
_journal_year 2013
_chemical_formula_moiety 'C26 H30 B2 Fe N6 O6 S2, C H2 Cl2'
_chemical_formula_sum 'C27 H32 B2 Cl2 Fe N6 O6 S2'
_chemical_formula_weight 749.08
_chemical_name_systematic
;
?
;
_space_group_IT_number 2
_symmetry_cell_setting triclinic
_symmetry_space_group_name_Hall '-P 1'
_symmetry_space_group_name_H-M 'P -1'
_atom_sites_solution_hydrogens geom
_atom_sites_solution_primary direct
_atom_sites_solution_secondary difmap
_audit_creation_method SHELXL-97
_cell_angle_alpha 92.1880(10)
_cell_angle_beta 104.0600(10)
_cell_angle_gamma 115.8470(10)
_cell_formula_units_Z 2
_cell_length_a 11.6442(2)
_cell_length_b 11.9248(2)
_cell_length_c 13.3359(2)
_cell_measurement_reflns_used 9958
_cell_measurement_temperature 100(2)
_cell_measurement_theta_max 66.51
_cell_measurement_theta_min 3.46
_cell_volume 1594.41(5)
_computing_cell_refinement 'APEX2 (Bruker, 2005)'
_computing_data_collection 'APEX2 (Bruker, 2005)'
_computing_data_reduction 'APEX2 (Bruker, 2005)'
_computing_molecular_graphics 'SHELXTL ver. 5.1 (Sheldrick, 2008)'
_computing_publication_material 'SHELXTL ver. 5.1 (Sheldrick, 2008)'
_computing_structure_refinement 'SHELXTL ver. 5.1 (Sheldrick, 2008)'
_computing_structure_solution 'SHELXTL ver. 5.1 (Sheldrick, 2008)'
_diffrn_ambient_temperature 100(2)
_diffrn_measured_fraction_theta_full 0.975
_diffrn_measured_fraction_theta_max 0.975
_diffrn_measurement_device_type 'Bruker APEX-II CCD'
_diffrn_measurement_method '\f and \w scans'
_diffrn_radiation_monochromator graphite
_diffrn_radiation_source 'microfocus tube with multilayer optics'
_diffrn_radiation_type CuK\a
_diffrn_radiation_wavelength 1.54178
_diffrn_reflns_av_R_equivalents 0.0331
_diffrn_reflns_av_sigmaI/netI 0.0231
_diffrn_reflns_limit_h_max 13
_diffrn_reflns_limit_h_min -13
_diffrn_reflns_limit_k_max 13
_diffrn_reflns_limit_k_min -13
_diffrn_reflns_limit_l_max 15
_diffrn_reflns_limit_l_min -15
_diffrn_reflns_number 29309
_diffrn_reflns_theta_full 63.99
_diffrn_reflns_theta_max 63.99
_diffrn_reflns_theta_min 3.46
_diffrn_standards_number 0
_exptl_absorpt_coefficient_mu 7.001
_exptl_absorpt_correction_T_max 0.530
_exptl_absorpt_correction_T_min 0.376
_exptl_absorpt_correction_type multi-scan
_exptl_absorpt_process_details 'SADABS (Sheldrick, 1998)'
_exptl_crystal_colour red
_exptl_crystal_density_diffrn 1.560
_exptl_crystal_density_method 'not measured'
_exptl_crystal_description prism
_exptl_crystal_F_000 772
_exptl_crystal_size_max 0.16
_exptl_crystal_size_mid 0.15
_exptl_crystal_size_min 0.09
_refine_diff_density_max 0.407
_refine_diff_density_min -0.571
_refine_diff_density_rms 0.047
_refine_ls_extinction_method none
_refine_ls_goodness_of_fit_ref 0.999
_refine_ls_hydrogen_treatment constr
_refine_ls_matrix_type full
_refine_ls_number_parameters 427
_refine_ls_number_reflns 5148
_refine_ls_number_restraints 20
_refine_ls_restrained_S_all 1.035
_refine_ls_R_factor_all 0.0307
_refine_ls_R_factor_gt 0.0289
_refine_ls_shift/su_max 0.001
_refine_ls_shift/su_mean 0.000
_refine_ls_structure_factor_coef Fsqd
_refine_ls_weighting_details 'calc w=1/[\s^2^(Fo^2^)+(0.0600P)^2^+0.6000P] where P=(Fo^2^+2Fc^2^)/3'
_refine_ls_weighting_scheme calc
_refine_ls_wR_factor_gt 0.0838
_refine_ls_wR_factor_ref 0.0856
_reflns_number_gt 4886
_reflns_number_total 5148
_reflns_threshold_expression I>2\s(I)
_cod_data_source_file c3dt33073g.txt
_cod_data_source_block FeNx3
_cod_depositor_comments
;
The following automatic conversions were performed:

'_symmetry_cell_setting' value 'Triclinic' changed to 'triclinic'
according to /home/saulius/struct/CIF-dictionaries/cif_core.dic
dictionary named 'cif_core.dic' version 2.4.2 from 2011-04-26.

Automatic conversion script
Id: cif_fix_values 1891 2012-01-12 08:04:46Z andrius 
;
_cod_database_code 7021242

loop_
_symmetry_equiv_pos_as_xyz
'x, y, z'
'-x, -y, -z'

loop_
_atom_site_label
_atom_site_type_symbol
_atom_site_fract_x
_atom_site_fract_y
_atom_site_fract_z
_atom_site_U_iso_or_equiv
_atom_site_adp_type
_atom_site_occupancy
_atom_site_symmetry_multiplicity
_atom_site_calc_flag
_atom_site_refinement_flags
_atom_site_disorder_assembly
_atom_site_disorder_group
Fe1 Fe 0.76494(3) 0.83924(3) 0.18739(2) 0.01773(10) Uani 1 1 d . . .
S2 S 1.33433(5) 1.12587(5) 0.35065(4) 0.02802(14) Uani 1 1 d . . .
Cl1 Cl 1.83751(7) 1.34560(7) 0.57215(5) 0.04995(18) Uani 1 1 d . . .
Cl2 Cl 1.71334(7) 1.26576(8) 0.73830(5) 0.0557(2) Uani 1 1 d . . .
C1S C 1.7780(3) 1.2233(3) 0.6455(2) 0.0435(6) Uani 1 1 d . . .
H1SA H 1.7075 1.1454 0.5976 0.052 Uiso 1 1 calc R . .
H1SB H 1.8516 1.2055 0.6819 0.052 Uiso 1 1 calc R . .
C1 C 0.6619(2) 1.01131(19) 0.18226(15) 0.0211(4) Uani 1 1 d . . .
C2 C 0.7915(2) 1.07425(19) 0.25840(15) 0.0202(4) Uani 1 1 d . . .
C3 C 0.8473(2) 1.20470(19) 0.31596(16) 0.0233(4) Uani 1 1 d . . .
H3A H 0.9378 1.2562 0.3094 0.028 Uiso 1 1 calc R . .
H3B H 0.8549 1.2017 0.3913 0.028 Uiso 1 1 calc R . .
C4 C 0.7592(2) 1.2665(2) 0.27320(17) 0.0266(5) Uani 1 1 d . . .
H4A H 0.7750 1.2954 0.2069 0.032 Uiso 1 1 calc R . .
H4B H 0.7834 1.3415 0.3241 0.032 Uiso 1 1 calc R . .
C5 C 0.6116(2) 1.1747(2) 0.25316(18) 0.0281(5) Uani 1 1 d . . .
H5A H 0.5580 1.2203 0.2340 0.034 Uiso 1 1 calc R . .
H5B H 0.5969 1.1410 0.3181 0.034 Uiso 1 1 calc R . .
C6 C 0.5655(2) 1.0652(2) 0.16511(17) 0.0255(4) Uani 1 1 d . . .
H6A H 0.4761 0.9986 0.1633 0.031 Uiso 1 1 calc R . .
H6B H 0.5590 1.0955 0.0969 0.031 Uiso 1 1 calc R . .
C7 C 0.6413(2) 0.65267(19) 0.30030(15) 0.0204(4) Uani 1 1 d . . .
C8 C 0.7811(2) 0.70988(18) 0.35586(15) 0.0204(4) Uani 1 1 d . . .
C9 C 0.8345(2) 0.67857(19) 0.45841(16) 0.0223(4) Uani 1 1 d . . .
H9A H 0.8975 0.7575 0.5083 0.027 Uiso 1 1 calc R . .
H9B H 0.8836 0.6310 0.4487 0.027 Uiso 1 1 calc R . .
C10 C 0.7208(2) 0.5993(2) 0.50340(16) 0.0246(4) Uani 1 1 d . . .
H10A H 0.7545 0.5633 0.5624 0.029 Uiso 1 1 calc R . .
H10B H 0.6873 0.6539 0.5307 0.029 Uiso 1 1 calc R . .
C11 C 0.6070(2) 0.49234(19) 0.41918(16) 0.0248(4) Uani 1 1 d . . .
H11A H 0.5402 0.4356 0.4518 0.030 Uiso 1 1 calc R . .
H11B H 0.6423 0.4423 0.3877 0.030 Uiso 1 1 calc R . .
C12 C 0.5397(2) 0.5440(2) 0.33305(17) 0.0251(4) Uani 1 1 d . . .
H12A H 0.4827 0.4762 0.2718 0.030 Uiso 1 1 calc R . .
H12B H 0.4821 0.5716 0.3592 0.030 Uiso 1 1 calc R . .
C13 C 0.7844(2) 0.74898(19) -0.00008(16) 0.0212(4) Uani 1 1 d . . .
C14 C 0.9192(2) 0.83344(19) 0.05864(16) 0.0214(4) Uani 1 1 d . . .
C15 C 1.0365(2) 0.8474(2) 0.02341(16) 0.0242(4) Uani 1 1 d . . .
H15A H 1.0793 0.8009 0.0639 0.029 Uiso 1 1 calc R . .
H15B H 1.1027 0.9377 0.0372 0.029 Uiso 1 1 calc R . .
C16 C 0.9943(2) 0.7963(2) -0.09371(17) 0.0287(5) Uani 1 1 d . . .
H16A H 0.9775 0.8579 -0.1346 0.034 Uiso 1 1 calc R . .
H16B H 1.0679 0.7868 -0.1111 0.034 Uiso 1 1 calc R . .
C17 C 0.8698(2) 0.6698(2) -0.12505(18) 0.0304(5) Uani 1 1 d . . .
H17A H 0.8859 0.6085 -0.0833 0.036 Uiso 1 1 calc R . .
H17B H 0.8503 0.6376 -0.1999 0.036 Uiso 1 1 calc R . .
C18 C 0.7490(2) 0.6799(2) -0.10791(16) 0.0249(4) Uani 1 1 d . . .
H18A H 0.7198 0.7254 -0.1607 0.030 Uiso 1 1 calc R . .
H18B H 0.6743 0.5942 -0.1168 0.030 Uiso 1 1 calc R . .
C19 C 0.33211(19) 0.61410(18) -0.02333(15) 0.0212(4) Uani 1 1 d D . .
C21 C 0.1469(2) 0.4582(2) -0.15628(17) 0.0262(5) Uani 1 1 d D . .
H21A H 0.0974 0.3888 -0.2123 0.031 Uiso 1 1 d R A .
C22 C 0.0889(2) 0.5113(2) -0.10867(17) 0.0285(5) Uani 1 1 d D A .
H22A H -0.0043 0.4849 -0.1295 0.034 Uiso 1 1 d R . .
C23 C 1.19879(19) 1.05310(18) 0.39746(16) 0.0204(4) Uani 1 1 d . . .
C24 C 1.2410(2) 1.05921(19) 0.50456(16) 0.0228(4) Uani 1 1 d . . .
H24A H 1.1818 1.0242 0.5458 0.027 Uiso 1 1 calc R . .
C25 C 1.3826(2) 1.1234(2) 0.54699(17) 0.0279(5) Uani 1 1 d . . .
H25A H 1.4277 1.1360 0.6193 0.034 Uiso 1 1 calc R . .
C26 C 1.4453(2) 1.1643(2) 0.47282(18) 0.0290(5) Uani 1 1 d . . .
H26A H 1.5394 1.2088 0.4867 0.035 Uiso 1 1 calc R . .
O1 O 0.51628(13) 0.83159(13) 0.06435(11) 0.0234(3) Uani 1 1 d . . .
O2 O 0.97841(13) 1.05676(13) 0.33749(11) 0.0219(3) Uani 1 1 d . . .
O3 O 0.48823(13) 0.65268(13) 0.15632(11) 0.0226(3) Uani 1 1 d . . .
O4 O 0.98714(13) 0.85693(13) 0.35721(11) 0.0224(3) Uani 1 1 d . . .
O5 O 0.56802(13) 0.66812(13) 0.00008(11) 0.0227(3) Uani 1 1 d . . .
O6 O 1.05193(13) 0.96505(13) 0.21313(11) 0.0219(3) Uani 1 1 d . . .
N1 N 0.64073(16) 0.90320(16) 0.13441(13) 0.0209(4) Uani 1 1 d . A .
N2 N 0.85018(16) 1.00234(16) 0.27110(13) 0.0198(3) Uani 1 1 d . . .
N3 N 0.61783(16) 0.70721(16) 0.22018(13) 0.0207(4) Uani 1 1 d . A .
N4 N 0.85259(16) 0.79239(16) 0.30624(13) 0.0203(4) Uani 1 1 d . . .
N5 N 0.70058(16) 0.73951(16) 0.05225(13) 0.0210(4) Uani 1 1 d . A .
N6 N 0.92574(16) 0.89027(15) 0.14703(13) 0.0205(4) Uani 1 1 d . . .
B1 B 0.4800(2) 0.6941(2) 0.05087(18) 0.0216(5) Uani 1 1 d . A .
B2 B 1.0504(2) 0.9828(2) 0.32379(18) 0.0205(5) Uani 1 1 d . . .
S1A S 0.19773(7) 0.63060(9) -0.00838(8) 0.02203(17) Uani 0.80 1 d PD A 1
C20A C 0.2853(3) 0.5176(3) -0.1022(2) 0.0246(7) Uani 0.80 1 d PDU A 1
H20A H 0.3433 0.4899 -0.1212 0.030 Uiso 0.80 1 calc PR A 1
S1B S 0.3060(3) 0.5144(3) -0.1283(2) 0.02203(17) Uani 0.20 1 d PD A 2
C20B C 0.2058(6) 0.6027(12) -0.0262(9) 0.020(5) Uani 0.20 1 d PDU A 2
H20B H 0.1967 0.6537 0.0247 0.024 Uiso 0.20 1 calc PR A 2

loop_
_atom_site_aniso_label
_atom_site_aniso_U_11
_atom_site_aniso_U_22
_atom_site_aniso_U_33
_atom_site_aniso_U_23
_atom_site_aniso_U_13
_atom_site_aniso_U_12
Fe1 0.01678(17) 0.01758(17) 0.01755(17) 0.00207(12) 0.00421(13) 0.00723(13)
S2 0.0203(2) 0.0338(3) 0.0260(3) 0.0066(2) 0.0073(2) 0.0085(2)
Cl1 0.0529(4) 0.0584(4) 0.0476(4) 0.0096(3) 0.0175(3) 0.0319(3)
Cl2 0.0428(4) 0.0758(5) 0.0359(3) -0.0103(3) 0.0082(3) 0.0194(4)
C1S 0.0431(14) 0.0500(16) 0.0438(15) 0.0031(12) 0.0089(12) 0.0292(13)
C1 0.0216(10) 0.0228(10) 0.0194(10) 0.0051(8) 0.0072(8) 0.0098(9)
C2 0.0227(10) 0.0215(10) 0.0180(10) 0.0055(8) 0.0086(8) 0.0100(9)
C3 0.0239(10) 0.0224(10) 0.0227(10) 0.0010(8) 0.0062(8) 0.0102(9)
C4 0.0299(11) 0.0241(11) 0.0271(11) 0.0029(9) 0.0076(9) 0.0139(10)
C5 0.0281(11) 0.0294(11) 0.0314(12) 0.0027(9) 0.0087(9) 0.0173(10)
C6 0.0230(10) 0.0263(11) 0.0284(11) 0.0037(9) 0.0057(9) 0.0133(9)
C7 0.0211(10) 0.0196(10) 0.0198(10) 0.0022(8) 0.0060(8) 0.0086(8)
C8 0.0219(10) 0.0182(10) 0.0211(10) 0.0021(8) 0.0069(8) 0.0090(8)
C9 0.0208(10) 0.0228(10) 0.0207(10) 0.0036(8) 0.0033(8) 0.0091(9)
C10 0.0244(10) 0.0242(11) 0.0220(10) 0.0058(8) 0.0052(9) 0.0090(9)
C11 0.0246(10) 0.0202(10) 0.0256(11) 0.0059(8) 0.0079(9) 0.0064(9)
C12 0.0215(10) 0.0236(10) 0.0243(11) 0.0040(9) 0.0050(9) 0.0059(9)
C13 0.0237(10) 0.0201(10) 0.0203(10) 0.0042(8) 0.0062(8) 0.0104(9)
C14 0.0246(10) 0.0204(10) 0.0208(10) 0.0044(8) 0.0073(8) 0.0113(9)
C15 0.0244(10) 0.0239(10) 0.0263(11) 0.0057(9) 0.0112(9) 0.0107(9)
C16 0.0304(11) 0.0331(12) 0.0262(11) 0.0045(9) 0.0125(9) 0.0155(10)
C17 0.0351(12) 0.0310(12) 0.0270(11) 0.0018(9) 0.0124(10) 0.0154(10)
C18 0.0269(11) 0.0237(10) 0.0211(10) 0.0010(8) 0.0068(9) 0.0095(9)
C19 0.0195(10) 0.0222(10) 0.0213(10) 0.0054(8) 0.0050(8) 0.0095(9)
C21 0.0245(10) 0.0205(10) 0.0280(11) 0.0019(9) 0.0051(9) 0.0070(9)
C22 0.0226(10) 0.0286(12) 0.0309(12) 0.0060(9) 0.0067(9) 0.0092(10)
C23 0.0196(10) 0.0184(9) 0.0236(10) 0.0028(8) 0.0074(8) 0.0086(8)
C24 0.0205(10) 0.0235(10) 0.0236(11) 0.0018(8) 0.0066(8) 0.0094(9)
C25 0.0260(11) 0.0298(11) 0.0236(11) -0.0008(9) 0.0007(9) 0.0127(10)
C26 0.0185(10) 0.0300(11) 0.0320(12) 0.0011(9) 0.0021(9) 0.0084(9)
O1 0.0191(7) 0.0215(7) 0.0237(7) 0.0014(6) 0.0002(6) 0.0075(6)
O2 0.0179(6) 0.0222(7) 0.0222(7) 0.0002(6) 0.0025(6) 0.0083(6)
O3 0.0158(6) 0.0243(7) 0.0214(7) 0.0023(6) 0.0017(6) 0.0058(6)
O4 0.0153(6) 0.0215(7) 0.0251(7) 0.0048(6) 0.0024(6) 0.0055(6)
O5 0.0171(7) 0.0241(7) 0.0213(7) -0.0001(6) 0.0026(6) 0.0063(6)
O6 0.0167(6) 0.0227(7) 0.0210(7) -0.0001(6) 0.0036(6) 0.0057(6)
N1 0.0188(8) 0.0196(8) 0.0204(8) 0.0021(7) 0.0034(7) 0.0067(7)
N2 0.0170(8) 0.0218(8) 0.0174(8) 0.0023(7) 0.0034(7) 0.0070(7)
N3 0.0166(8) 0.0221(8) 0.0202(9) -0.0003(7) 0.0030(7) 0.0077(7)
N4 0.0160(8) 0.0199(8) 0.0227(9) 0.0011(7) 0.0040(7) 0.0072(7)
N5 0.0182(8) 0.0198(8) 0.0219(9) 0.0029(7) 0.0037(7) 0.0072(7)
N6 0.0183(8) 0.0188(8) 0.0206(8) 0.0023(7) 0.0031(7) 0.0066(7)
B1 0.0208(11) 0.0219(12) 0.0210(11) 0.0038(9) 0.0052(9) 0.0092(10)
B2 0.0183(11) 0.0202(11) 0.0208(11) 0.0024(9) 0.0050(9) 0.0074(9)
S1A 0.0191(3) 0.0251(4) 0.0211(4) -0.0026(3) 0.0052(3) 0.0103(3)
C20A 0.0268(14) 0.0331(14) 0.0283(15) 0.0049(12) 0.0224(11) 0.0188(12)
S1B 0.0191(3) 0.0251(4) 0.0211(4) -0.0026(3) 0.0052(3) 0.0103(3)
C20B 0.027(5) 0.021(5) 0.018(5) -0.001(3) 0.012(3) 0.013(3)

loop_
_atom_type_symbol
_atom_type_description
_atom_type_scat_dispersion_real
_atom_type_scat_dispersion_imag
_atom_type_scat_source
C C 0.0181 0.0091 'International Tables Vol C Tables 4.2.6.8 and 6.1.1.4'
H H 0.0000 0.0000 'International Tables Vol C Tables 4.2.6.8 and 6.1.1.4'
B B 0.0090 0.0039 'International Tables Vol C Tables 4.2.6.8 and 6.1.1.4'
N N 0.0311 0.0180 'International Tables Vol C Tables 4.2.6.8 and 6.1.1.4'
O O 0.0492 0.0322 'International Tables Vol C Tables 4.2.6.8 and 6.1.1.4'
S S 0.3331 0.5567 'International Tables Vol C Tables 4.2.6.8 and 6.1.1.4'
Fe Fe -1.1336 3.1974 'International Tables Vol C Tables 4.2.6.8 and 6.1.1.4'
Cl Cl 0.3639 0.7018 'International Tables Vol C Tables 4.2.6.8 and 6.1.1.4'

loop_
_geom_angle_atom_site_label_1
_geom_angle_atom_site_label_2
_geom_angle_atom_site_label_3
_geom_angle
N2 Fe1 N5 148.62(7)
N2 Fe1 N4 84.97(7)
N5 Fe1 N4 120.43(7)
N2 Fe1 N3 118.61(7)
N5 Fe1 N3 86.75(7)
N4 Fe1 N3 77.95(7)
N2 Fe1 N1 78.34(7)
N5 Fe1 N1 86.73(7)
N4 Fe1 N1 146.19(7)
N3 Fe1 N1 84.55(7)
N2 Fe1 N6 86.46(7)
N5 Fe1 N6 78.13(7)
N4 Fe1 N6 85.82(7)
N3 Fe1 N6 148.22(7)
N1 Fe1 N6 121.75(7)
C26 S2 C23 92.80(10)
Cl2 C1S Cl1 110.87(15)
Cl2 C1S H1SA 109.5
Cl1 C1S H1SA 109.5
Cl2 C1S H1SB 109.5
Cl1 C1S H1SB 109.5
H1SA C1S H1SB 108.1
N1 C1 C2 111.64(17)
N1 C1 C6 125.94(18)
C2 C1 C6 122.39(18)
N2 C2 C1 111.79(17)
N2 C2 C3 125.27(18)
C1 C2 C3 122.92(18)
C2 C3 C4 111.26(17)
C2 C3 H3A 109.4
C4 C3 H3A 109.4
C2 C3 H3B 109.4
C4 C3 H3B 109.4
H3A C3 H3B 108.0
C3 C4 C5 111.33(18)
C3 C4 H4A 109.4
C5 C4 H4A 109.4
C3 C4 H4B 109.4
C5 C4 H4B 109.4
H4A C4 H4B 108.0
C4 C5 C6 111.18(18)
C4 C5 H5A 109.4
C6 C5 H5A 109.4
C4 C5 H5B 109.4
C6 C5 H5B 109.4
H5A C5 H5B 108.0
C1 C6 C5 110.17(17)
C1 C6 H6A 109.6
C5 C6 H6A 109.6
C1 C6 H6B 109.6
C5 C6 H6B 109.6
H6A C6 H6B 108.1
N3 C7 C8 111.59(17)
N3 C7 C12 126.08(18)
C8 C7 C12 122.33(18)
N4 C8 C7 111.62(17)
N4 C8 C9 125.24(18)
C7 C8 C9 123.13(18)
C8 C9 C10 110.46(17)
C8 C9 H9A 109.6
C10 C9 H9A 109.6
C8 C9 H9B 109.6
C10 C9 H9B 109.6
H9A C9 H9B 108.1
C11 C10 C9 110.63(17)
C11 C10 H10A 109.5
C9 C10 H10A 109.5
C11 C10 H10B 109.5
C9 C10 H10B 109.5
H10A C10 H10B 108.1
C10 C11 C12 111.26(17)
C10 C11 H11A 109.4
C12 C11 H11A 109.4
C10 C11 H11B 109.4
C12 C11 H11B 109.4
H11A C11 H11B 108.0
C7 C12 C11 110.81(17)
C7 C12 H12A 109.5
C11 C12 H12A 109.5
C7 C12 H12B 109.5
C11 C12 H12B 109.5
H12A C12 H12B 108.1
N5 C13 C14 111.95(18)
N5 C13 C18 125.64(18)
C14 C13 C18 122.41(18)
N6 C14 C13 111.90(18)
N6 C14 C15 125.16(19)
C13 C14 C15 122.86(18)
C14 C15 C16 110.99(17)
C14 C15 H15A 109.4
C16 C15 H15A 109.4
C14 C15 H15B 109.4
C16 C15 H15B 109.4
H15A C15 H15B 108.0
C17 C16 C15 112.17(18)
C17 C16 H16A 109.2
C15 C16 H16A 109.2
C17 C16 H16B 109.2
C15 C16 H16B 109.2
H16A C16 H16B 107.9
C16 C17 C18 111.89(18)
C16 C17 H17A 109.2
C18 C17 H17A 109.2
C16 C17 H17B 109.2
C18 C17 H17B 109.2
H17A C17 H17B 107.9
C13 C18 C17 110.07(17)
C13 C18 H18A 109.6
C17 C18 H18A 109.6
C13 C18 H18B 109.6
C17 C18 H18B 109.6
H18A C18 H18B 108.2
C20A C19 C20B 94.8(4)
C20A C19 B1 128.64(19)
C20B C19 B1 136.1(3)
C20A C19 S1B 13.13(15)
C20B C19 S1B 105.5(3)
B1 C19 S1B 118.42(17)
C20A C19 S1A 107.07(17)
C20B C19 S1A 12.4(3)
B1 C19 S1A 124.13(15)
S1B C19 S1A 117.30(16)
C22 C21 C20A 107.7(2)
C22 C21 S1B 122.2(2)
C20A C21 S1B 16.79(13)
C22 C21 H21A 122.6
C20A C21 H21A 129.5
S1B C21 H21A 115.0
C21 C22 C20B 99.7(3)
C21 C22 S1A 113.78(16)
C20B C22 S1A 14.3(3)
C21 C22 H22A 123.2
C20B C22 H22A 137.0
S1A C22 H22A 123.0
C24 C23 B2 126.97(18)
C24 C23 S2 109.87(15)
B2 C23 S2 123.03(15)
C23 C24 C25 113.15(19)
C23 C24 H24A 123.4
C25 C24 H24A 123.4
C26 C25 C24 112.49(19)
C26 C25 H25A 123.8
C24 C25 H25A 123.8
C25 C26 S2 111.68(16)
C25 C26 H26A 124.2
S2 C26 H26A 124.2
N1 O1 B1 111.72(14)
N2 O2 B2 112.14(14)
N3 O3 B1 111.63(14)
N4 O4 B2 111.48(14)
N5 O5 B1 112.72(14)
N6 O6 B2 111.57(15)
C1 N1 O1 116.33(16)
C1 N1 Fe1 118.27(14)
O1 N1 Fe1 123.87(12)
C2 N2 O2 116.26(16)
C2 N2 Fe1 119.23(14)
O2 N2 Fe1 124.12(12)
C7 N3 O3 116.22(16)
C7 N3 Fe1 119.08(13)
O3 N3 Fe1 124.08(12)
C8 N4 O4 115.32(16)
C8 N4 Fe1 119.15(14)
O4 N4 Fe1 124.26(12)
C13 N5 O5 116.47(16)
C13 N5 Fe1 119.27(14)
O5 N5 Fe1 123.80(12)
C14 N6 O6 116.10(16)
C14 N6 Fe1 118.40(14)
O6 N6 Fe1 124.28(12)
O5 B1 O1 111.22(16)
O5 B1 O3 110.97(16)
O1 B1 O3 108.87(16)
O5 B1 C19 106.74(16)
O1 B1 C19 110.13(16)
O3 B1 C19 108.86(16)
O6 B2 O2 111.31(16)
O6 B2 O4 109.84(17)
O2 B2 O4 110.25(16)
O6 B2 C23 109.15(17)
O2 B2 C23 109.93(16)
O4 B2 C23 106.23(16)
C22 S1A C19 92.92(11)
C19 C20A C21 118.4(2)
C19 C20A H20A 120.8
C21 C20A H20A 120.8
C21 S1B C19 92.61(19)
C19 C20B C22 119.1(6)
C19 C20B H20B 120.5
C22 C20B H20B 120.5

loop_
_geom_bond_atom_site_label_1
_geom_bond_atom_site_label_2
_geom_bond_distance
Fe1 N2 1.9044(17)
Fe1 N5 1.9045(17)
Fe1 N4 1.9091(17)
Fe1 N3 1.9155(17)
Fe1 N1 1.9182(17)
Fe1 N6 1.9201(17)
S2 C26 1.714(2)
S2 C23 1.720(2)
Cl1 C1S 1.766(3)
Cl2 C1S 1.758(3)
C1S H1SA 0.9900
C1S H1SB 0.9900
C1 N1 1.309(3)
C1 C2 1.442(3)
C1 C6 1.497(3)
C2 N2 1.302(3)
C2 C3 1.489(3)
C3 C4 1.526(3)
C3 H3A 0.9900
C3 H3B 0.9900
C4 C5 1.529(3)
C4 H4A 0.9900
C4 H4B 0.9900
C5 C6 1.529(3)
C5 H5A 0.9900
C5 H5B 0.9900
C6 H6A 0.9900
C6 H6B 0.9900
C7 N3 1.306(3)
C7 C8 1.439(3)
C7 C12 1.492(3)
C8 N4 1.305(3)
C8 C9 1.491(3)
C9 C10 1.531(3)
C9 H9A 0.9900
C9 H9B 0.9900
C10 C11 1.529(3)
C10 H10A 0.9900
C10 H10B 0.9900
C11 C12 1.533(3)
C11 H11A 0.9900
C11 H11B 0.9900
C12 H12A 0.9900
C12 H12B 0.9900
C13 N5 1.301(3)
C13 C14 1.434(3)
C13 C18 1.498(3)
C14 N6 1.306(3)
C14 C15 1.495(3)
C15 C16 1.532(3)
C15 H15A 0.9900
C15 H15B 0.9900
C16 C17 1.517(3)
C16 H16A 0.9900
C16 H16B 0.9900
C17 C18 1.531(3)
C17 H17A 0.9900
C17 H17B 0.9900
C18 H18A 0.9900
C18 H18B 0.9900
C19 C20A 1.345(3)
C19 C20B 1.407(6)
C19 B1 1.588(3)
C19 S1B 1.678(3)
C19 S1A 1.716(2)
C21 C22 1.346(3)
C21 C20A 1.421(3)
C21 S1B 1.607(3)
C21 H21A 0.9500
C22 C20B 1.462(6)
C22 S1A 1.696(2)
C22 H22A 0.9500
C23 C24 1.381(3)
C23 B2 1.582(3)
C24 C25 1.427(3)
C24 H24A 0.9500
C25 C26 1.352(3)
C25 H25A 0.9500
C26 H26A 0.9500
O1 N1 1.380(2)
O1 B1 1.495(3)
O2 N2 1.380(2)
O2 B2 1.490(3)
O3 N3 1.380(2)
O3 B1 1.503(3)
O4 N4 1.378(2)
O4 B2 1.497(3)
O5 N5 1.371(2)
O5 B1 1.484(3)
O6 N6 1.378(2)
O6 B2 1.488(3)
C20A H20A 0.9500
C20B H20B 0.9500

loop_
_geom_torsion_atom_site_label_1
_geom_torsion_atom_site_label_2
_geom_torsion_atom_site_label_3
_geom_torsion_atom_site_label_4
_geom_torsion
N1 C1 C2 N2 -8.0(2)
C6 C1 C2 N2 170.43(18)
N1 C1 C2 C3 173.34(18)
C6 C1 C2 C3 -8.3(3)
N2 C2 C3 C4 173.76(19)
C1 C2 C3 C4 -7.7(3)
C2 C3 C4 C5 43.3(2)
C3 C4 C5 C6 -66.0(2)
N1 C1 C6 C5 165.86(19)
C2 C1 C6 C5 -12.3(3)
C4 C5 C6 C1 47.8(2)
N3 C7 C8 N4 -7.5(2)
C12 C7 C8 N4 172.15(18)
N3 C7 C8 C9 171.48(18)
C12 C7 C8 C9 -8.9(3)
N4 C8 C9 C10 168.18(19)
C7 C8 C9 C10 -10.6(3)
C8 C9 C10 C11 46.6(2)
C9 C10 C11 C12 -66.6(2)
N3 C7 C12 C11 170.70(19)
C8 C7 C12 C11 -8.9(3)
C10 C11 C12 C7 45.2(2)
N5 C13 C14 N6 -5.9(2)
C18 C13 C14 N6 175.19(18)
N5 C13 C14 C15 171.04(18)
C18 C13 C14 C15 -7.9(3)
N6 C14 C15 C16 -165.21(19)
C13 C14 C15 C16 18.2(3)
C14 C15 C16 C17 -44.9(2)
C15 C16 C17 C18 63.2(2)
N5 C13 C18 C17 -156.2(2)
C14 C13 C18 C17 22.5(3)
C16 C17 C18 C13 -49.1(2)
C20A C21 C22 C20B 0.1(7)
S1B C21 C22 C20B -9.2(7)
C20A C21 C22 S1A 2.7(3)
S1B C21 C22 S1A -6.7(3)
C26 S2 C23 C24 -0.26(17)
C26 S2 C23 B2 -176.39(17)
B2 C23 C24 C25 176.26(19)
S2 C23 C24 C25 0.3(2)
C23 C24 C25 C26 -0.2(3)
C24 C25 C26 S2 0.0(3)
C23 S2 C26 C25 0.14(19)
C2 C1 N1 O1 176.20(15)
C6 C1 N1 O1 -2.1(3)
C2 C1 N1 Fe1 9.8(2)
C6 C1 N1 Fe1 -168.52(16)
B1 O1 N1 C1 -154.65(17)
B1 O1 N1 Fe1 10.9(2)
N2 Fe1 N1 C1 -6.60(15)
N5 Fe1 N1 C1 -158.84(16)
N4 Fe1 N1 C1 55.4(2)
N3 Fe1 N1 C1 114.12(15)
N6 Fe1 N1 C1 -84.95(16)
N2 Fe1 N1 O1 -171.92(15)
N5 Fe1 N1 O1 35.84(14)
N4 Fe1 N1 O1 -109.91(16)
N3 Fe1 N1 O1 -51.20(14)
N6 Fe1 N1 O1 109.73(14)
C1 C2 N2 O2 176.00(15)
C3 C2 N2 O2 -5.3(3)
C1 C2 N2 Fe1 3.0(2)
C3 C2 N2 Fe1 -178.37(15)
B2 O2 N2 C2 -163.52(17)
B2 O2 N2 Fe1 9.2(2)
N5 Fe1 N2 C2 64.9(2)
N4 Fe1 N2 C2 -148.83(16)
N3 Fe1 N2 C2 -75.50(16)
N1 Fe1 N2 C2 1.61(15)
N6 Fe1 N2 C2 125.05(15)
N5 Fe1 N2 O2 -107.60(17)
N4 Fe1 N2 O2 38.70(14)
N3 Fe1 N2 O2 112.04(14)
N1 Fe1 N2 O2 -170.85(15)
N6 Fe1 N2 O2 -47.41(14)
C8 C7 N3 O3 174.70(15)
C12 C7 N3 O3 -4.9(3)
C8 C7 N3 Fe1 3.4(2)
C12 C7 N3 Fe1 -176.25(16)
B1 O3 N3 C7 -161.58(17)
B1 O3 N3 Fe1 9.3(2)
N2 Fe1 N3 C7 -76.54(16)
N5 Fe1 N3 C7 122.90(15)
N4 Fe1 N3 C7 0.83(15)
N1 Fe1 N3 C7 -150.08(16)
N6 Fe1 N3 C7 61.8(2)
N2 Fe1 N3 O3 112.84(14)
N5 Fe1 N3 O3 -47.72(15)
N4 Fe1 N3 O3 -169.78(15)
N1 Fe1 N3 O3 39.30(14)
N6 Fe1 N3 O3 -108.86(17)
C7 C8 N4 O4 176.44(16)
C9 C8 N4 O4 -2.5(3)
C7 C8 N4 Fe1 8.7(2)
C9 C8 N4 Fe1 -170.19(15)
B2 O4 N4 C8 -154.38(17)
B2 O4 N4 Fe1 12.6(2)
N2 Fe1 N4 C8 115.09(16)
N5 Fe1 N4 C8 -84.49(16)
N3 Fe1 N4 C8 -5.59(15)
N1 Fe1 N4 C8 54.8(2)
N6 Fe1 N4 C8 -158.11(16)
N2 Fe1 N4 O4 -51.44(15)
N5 Fe1 N4 O4 108.98(15)
N3 Fe1 N4 O4 -172.12(16)
N1 Fe1 N4 O4 -111.68(16)
N6 Fe1 N4 O4 35.36(15)
C14 C13 N5 O5 175.38(15)
C18 C13 N5 O5 -5.8(3)
C14 C13 N5 Fe1 2.9(2)
C18 C13 N5 Fe1 -178.27(15)
B1 O5 N5 C13 -161.89(17)
B1 O5 N5 Fe1 10.3(2)
N2 Fe1 N5 C13 62.6(2)
N4 Fe1 N5 C13 -77.50(17)
N3 Fe1 N5 C13 -151.49(16)
N1 Fe1 N5 C13 123.80(16)
N6 Fe1 N5 C13 0.39(15)
N2 Fe1 N5 O5 -109.30(17)
N4 Fe1 N5 O5 110.57(14)
N3 Fe1 N5 O5 36.58(14)
N1 Fe1 N5 O5 -48.13(14)
N6 Fe1 N5 O5 -171.54(15)
C13 C14 N6 O6 174.54(15)
C15 C14 N6 O6 -2.3(3)
C13 C14 N6 Fe1 6.6(2)
C15 C14 N6 Fe1 -170.25(15)
B2 O6 N6 C14 -157.16(17)
B2 O6 N6 Fe1 10.0(2)
N2 Fe1 N6 C14 -156.60(16)
N5 Fe1 N6 C14 -4.10(15)
N4 Fe1 N6 C14 118.20(15)
N3 Fe1 N6 C14 59.2(2)
N1 Fe1 N6 C14 -82.65(16)
N2 Fe1 N6 O6 36.54(14)
N5 Fe1 N6 O6 -170.95(15)
N4 Fe1 N6 O6 -48.66(14)
N3 Fe1 N6 O6 -107.64(17)
N1 Fe1 N6 O6 110.49(14)
N5 O5 B1 O1 55.0(2)
N5 O5 B1 O3 -66.4(2)
N5 O5 B1 C19 175.14(15)
N1 O1 B1 O5 -66.2(2)
N1 O1 B1 O3 56.35(19)
N1 O1 B1 C19 175.64(15)
N3 O3 B1 O5 55.2(2)
N3 O3 B1 O1 -67.55(19)
N3 O3 B1 C19 172.37(15)
C20A C19 B1 O5 15.5(3)
C20B C19 B1 O5 -174.2(10)
S1B C19 B1 O5 5.5(3)
S1A C19 B1 O5 -169.81(14)
C20A C19 B1 O1 136.3(2)
C20B C19 B1 O1 -53.3(10)
S1B C19 B1 O1 126.4(2)
S1A C19 B1 O1 -49.0(2)
C20A C19 B1 O3 -104.4(3)
C20B C19 B1 O3 66.0(10)
S1B C19 B1 O3 -114.3(2)
S1A C19 B1 O3 70.3(2)
N6 O6 B2 O2 -66.2(2)
N6 O6 B2 O4 56.2(2)
N6 O6 B2 C23 172.32(15)
N2 O2 B2 O6 56.0(2)
N2 O2 B2 O4 -66.1(2)
N2 O2 B2 C23 177.08(15)
N4 O4 B2 O6 -68.9(2)
N4 O4 B2 O2 54.1(2)
N4 O4 B2 C23 173.17(15)
C24 C23 B2 O6 -162.38(19)
S2 C23 B2 O6 13.1(2)
C24 C23 B2 O2 75.3(3)
S2 C23 B2 O2 -109.29(18)
C24 C23 B2 O4 -44.0(3)
S2 C23 B2 O4 131.45(16)
C21 C22 S1A C19 -1.00(19)
C20B C22 S1A C19 9(3)
C20A C19 S1A C22 -1.1(2)
C20B C19 S1A C22 -11(3)
B1 C19 S1A C22 -176.81(18)
S1B C19 S1A C22 7.8(2)
C20B C19 C20A C21 5.2(8)
B1 C19 C20A C21 178.5(2)
S1B C19 C20A C21 -139.6(11)
S1A C19 C20A C21 3.0(3)
C22 C21 C20A C19 -3.8(3)
S1B C21 C20A C19 147.8(10)
C22 C21 S1B C19 10.3(3)
C20A C21 S1B C19 -22.1(7)
C20A C19 S1B C21 30.3(9)
C20B C19 S1B C21 -6.3(8)
B1 C19 S1B C21 173.90(18)
S1A C19 S1B C21 -10.4(2)
C20A C19 C20B C22 -5.2(12)
B1 C19 C20B C22 -177.6(5)
S1B C19 C20B C22 2.7(14)
S1A C19 C20B C22 165(4)
C21 C22 C20B C19 3.4(13)
S1A C22 C20B C19 -167(4)
